data_7244047
loop_
_publ_author_name
'Gong, Ming'
'Huang, Mengmeng'
'Li, Yabo'
'Zhang, Jianye'
'Kim, Jung Keun'
'Kim, Jong Seung'
'Wu, Yangjie'

_publ_section_title
;
 Harnessing visible-light energy for unbiased organic
 photoelectrocatalysis: synthesis of N-bearing fused rings
;
_journal_issue 2
_journal_name_full 'Green Chemistry'
_journal_page_first 837
_journal_page_last 845
_journal_paper_doi 10.1039/D1GC03587H
_journal_volume 24
_journal_year 2022
_chemical_formula_moiety 'C19 H15 N3 O'
_chemical_formula_sum 'C19 H15 N3 O'
_chemical_formula_weight 301.34
_space_group_crystal_system triclinic
_space_group_IT_number 2
_space_group_name_Hall '-P 1'
_space_group_name_H-M_alt 'P -1'
_atom_sites_solution_hydrogens geom
_atom_sites_solution_primary direct
_audit_creation_date 2020-11-25
_audit_creation_method
;
Olex2 1.2
(compiled 2018.05.29 svn.r3508 for OlexSys, GUI svn.r5506)
;
_audit_update_record
;
2021-04-14 deposited with the CCDC.	2021-12-07 downloaded from the CCDC.
;
_cell_angle_alpha 81.704(6)
_cell_angle_beta 86.697(7)
_cell_angle_gamma 83.076(6)
_cell_formula_units_Z 2
_cell_length_a 7.5372(7)
_cell_length_b 7.8330(5)
_cell_length_c 13.1572(11)
_cell_measurement_reflns_used 1651
_cell_measurement_temperature 293(2)
_cell_measurement_theta_max 70.2770
_cell_measurement_theta_min 5.7350
_cell_volume 762.41(11)
_computing_cell_refinement 'CrysAlisPro 1.171.40.53 (Rigaku OD, 2019)'
_computing_data_collection 'CrysAlisPro 1.171.40.53 (Rigaku OD, 2019)'
_computing_data_reduction 'CrysAlisPro 1.171.40.53 (Rigaku OD, 2019)'
_computing_molecular_graphics 'Olex2 (Dolomanov et al., 2009)'
_computing_publication_material 'Olex2 (Dolomanov et al., 2009)'
_computing_structure_refinement 'ShelXL (Sheldrick, 2015)'
_computing_structure_solution 'ShelXS (Sheldrick, 2008)'
_diffrn_ambient_temperature 293(2)
_diffrn_detector 'CCD plate'
_diffrn_detector_area_resol_mean 16.2312
_diffrn_detector_type Eos
_diffrn_measured_fraction_theta_full 0.999
_diffrn_measured_fraction_theta_max 0.999
_diffrn_measurement_details
;
List of Runs (angles in degrees, time in seconds):

  # Type    Start    End  Width  t~exp~   \w     \q     \k     \f   Frames
#--------------------------------------------------------------------------
  1  \w    -52.00  35.00   1.00    1.00    --  -33.50  57.00  30.00   87
  2  \w    -71.00  39.00   1.00    1.00    --  -33.50  19.00 -30.00  110
  3  \w     57.00 110.00   1.00    1.00    --   36.47 178.00 -60.00   53
  4  \w     24.00  98.00   1.00    1.00    --   36.47-135.00  -0.00   74
  5  \w      8.00 106.00   1.00    1.00    --   36.47  77.00 150.00   98
  6  \w     57.00 110.00   1.00    1.00    --   36.47 178.00-180.00   53
  7  \w     57.00 110.00   1.00    1.00    --   36.47 178.00  30.00   53
  8  \w     18.00 105.00   1.00    1.00    --   36.47  57.00-180.00   87
  9  \w     57.00 110.00   1.00    1.00    --   36.47 178.00 150.00   53
 10  \w     57.00 110.00   1.00    1.00    --   36.47 178.00  90.00   53
 11  \w    -32.00  55.00   1.00    1.00    --   36.47 -57.00  90.00   87
 12  \w     38.00 124.00   1.00    1.00    --  108.00-134.00 178.00   86
 13  \w    104.00 178.00   1.00    1.00    --  108.00 111.00  30.00   74
 14  \w     79.00 108.00   1.00    1.00    --  108.00-111.00 -30.00   29
 15  \w     38.00  63.00   1.00    1.00    --  108.00-111.00 -30.00   25
 16  \w     50.00 119.00   1.00    1.00    --  108.00 -61.00  90.00   69
 17  \w     91.00 136.00   1.00    1.00    --  108.00 -77.00 -30.00   45
 18  \w    141.00 173.00   1.00    1.00    --  108.00  45.00 120.00   32
 19  \w     93.00 127.00   1.00    1.00    --  108.00  45.00 120.00   34
 20  \w    109.00 135.00   1.00    1.00    --  108.00 -15.00 150.00   26
 21  \w     40.00  75.00   1.00    1.00    --  108.00 -15.00 150.00   35
 22  \w     90.00 115.00   1.00    1.00    --  108.00  45.00-150.00   25
 23  \w    139.00 172.00   1.00    1.00    --  108.00  45.00-150.00   33
 24  \w     44.00 121.00   1.00    1.00    --  108.00 -45.00 -60.00   77
 25  \w     89.00 157.00   1.00    1.00    --  108.00  61.00  90.00   68
 26  \w     38.00  68.00   1.00    1.00    --  108.00 -94.00 -30.00   30
 27  \w     73.00 110.00   1.00    1.00    --  108.00 -94.00 -30.00   37
 28  \w     82.00 171.00   1.00    1.00    --  108.00  30.00-180.00   89
 29  \w     92.00 150.00   1.00    1.00    --  108.00 178.00 -30.00   58
;
_diffrn_measurement_device 'four-circle diffractometer'
_diffrn_measurement_device_type 'Xcalibur, Eos, Gemini'
_diffrn_measurement_method '\w scans'
_diffrn_orient_matrix_type 'CrysAlisPro convention (1999,Acta A55,543-557)'
_diffrn_orient_matrix_UB_11 0.1173735000
_diffrn_orient_matrix_UB_12 0.0015659000
_diffrn_orient_matrix_UB_13 -0.0998668000
_diffrn_orient_matrix_UB_21 -0.1686706000
_diffrn_orient_matrix_UB_22 0.0466539000
_diffrn_orient_matrix_UB_23 -0.0636452000
_diffrn_orient_matrix_UB_31 0.0154307000
_diffrn_orient_matrix_UB_32 0.1945284000
_diffrn_orient_matrix_UB_33 -0.0008103000
_diffrn_radiation_monochromator graphite
_diffrn_radiation_probe x-ray
_diffrn_radiation_type CuK\a
_diffrn_radiation_wavelength 1.54184
_diffrn_reflns_av_R_equivalents 0.0216
_diffrn_reflns_av_unetI/netI 0.0347
_diffrn_reflns_Laue_measured_fraction_full 0.999
_diffrn_reflns_Laue_measured_fraction_max 0.999
_diffrn_reflns_limit_h_max 9
_diffrn_reflns_limit_h_min -8
_diffrn_reflns_limit_k_max 9
_diffrn_reflns_limit_k_min -6
_diffrn_reflns_limit_l_max 15
_diffrn_reflns_limit_l_min -15
_diffrn_reflns_number 5367
_diffrn_reflns_point_group_measured_fraction_full 0.999
_diffrn_reflns_point_group_measured_fraction_max 0.999
_diffrn_reflns_theta_full 67.046
_diffrn_reflns_theta_max 67.046
_diffrn_reflns_theta_min 3.397
_diffrn_source 'fine-focus sealed X-ray tube'
_diffrn_source_type 'Enhance (Cu) X-ray Source'
_exptl_absorpt_coefficient_mu 0.667
_exptl_absorpt_correction_T_max 1.00000
_exptl_absorpt_correction_T_min 0.94947
_exptl_absorpt_correction_type multi-scan
_exptl_absorpt_process_details
;
CrysAlisPro 1.171.40.53 (Rigaku Oxford Diffraction, 2019)
Empirical absorption correction using spherical harmonics,
 implemented in SCALE3 ABSPACK scaling algorithm.
;
_exptl_crystal_colour 'blackish colourless'
_exptl_crystal_colour_modifier blackish
_exptl_crystal_colour_primary colourless
_exptl_crystal_density_diffrn 1.313
_exptl_crystal_description block
_exptl_crystal_F_000 316
_exptl_crystal_size_max 0.19
_exptl_crystal_size_mid 0.15
_exptl_crystal_size_min 0.11
_refine_diff_density_max 0.126
_refine_diff_density_min -0.236
_refine_diff_density_rms 0.043
_refine_ls_extinction_method none
_refine_ls_goodness_of_fit_ref 1.061
_refine_ls_hydrogen_treatment constr
_refine_ls_matrix_type full
_refine_ls_number_parameters 209
_refine_ls_number_reflns 2719
_refine_ls_number_restraints 0
_refine_ls_restrained_S_all 1.061
_refine_ls_R_factor_all 0.0660
_refine_ls_R_factor_gt 0.0466
_refine_ls_shift/su_max 0.000
_refine_ls_shift/su_mean 0.000
_refine_ls_structure_factor_coef Fsqd
_refine_ls_weighting_details 'w=1/[\s^2^(Fo^2^)+(0.0503P)^2^+0.0612P] where P=(Fo^2^+2Fc^2^)/3'
_refine_ls_weighting_scheme calc
_refine_ls_wR_factor_gt 0.1078
_refine_ls_wR_factor_ref 0.1220
_reflns_Friedel_coverage 0.000
_reflns_number_gt 2010
_reflns_number_total 2719
_reflns_threshold_expression 'I > 2\s(I)'
_cod_data_source_file d1gc03587h2.cif
_cod_data_source_block 202011277
_cod_depositor_comments 'Adding full bibliography for 7244045--7244047.cif.'
_cod_original_cell_volume 762.42(11)
_cod_database_code 7244047
_shelx_shelxl_version_number 2014/7
_chemical_oxdiff_formula C30H3O3N2
_chemical_oxdiff_usercomment r
_shelx_space_group_comment
;
The symmetry employed for this shelxl refinement is uniquely defined
by the following loop, which should always be used as a source of
symmetry information in preference to the above space-group names.
They are only intended as comments.
;
_shelx_estimated_absorpt_t_max 0.930
_shelx_estimated_absorpt_t_min 0.884
_reflns_odcompleteness_completeness 99.89
_reflns_odcompleteness_iscentric 1
_reflns_odcompleteness_theta 66.97
_olex2_refinement_description
;
1. Fixed Uiso
 At 1.2 times of:
  All C(H) groups, All C(H,H) groups
 At 1.5 times of:
  All C(H,H,H) groups
2.a Ternary CH refined with riding coordinates:
 C8(H8)
2.b Secondary CH2 refined with riding coordinates:
 C15(H15A,H15B), C16(H16A,H16B)
2.c Aromatic/amide H refined with riding coordinates:
 C2(H2), C3(H3), C4(H4), C11(H11), C12(H12), C13(H13), C14(H14)
2.d Idealised Me refined as rotating group:
 C19(H19A,H19B,H19C)
;
_olex2_submission_special_instructions 'No special instructions were received'
_oxdiff_exptl_absorpt_empirical_details
;
Empirical correction (ABSPACK) includes:
- Absorption correction using spherical harmonics
- Frame scaling
;
_oxdiff_exptl_absorpt_empirical_full_max 1.297
_oxdiff_exptl_absorpt_empirical_full_min 0.862

loop_
_space_group_symop_operation_xyz
'x, y, z'
'-x, -y, -z'

loop_
_atom_site_label
_atom_site_type_symbol
_atom_site_fract_x
_atom_site_fract_y
_atom_site_fract_z
_atom_site_U_iso_or_equiv
_atom_site_adp_type
_atom_site_occupancy
_atom_site_site_symmetry_order
_atom_site_calc_flag
_atom_site_refinement_flags_posn
_atom_site_refinement_flags_adp
_atom_site_refinement_flags_occupancy
_atom_site_disorder_assembly
_atom_site_disorder_group
C1 C 0.2506(3) 0.9784(3) 0.04602(16) 0.0547(5) Uani 1 1 d . . . . .
C2 C 0.2198(3) 1.1364(3) -0.01786(17) 0.0678(6) Uani 1 1 d . . . . .
H2 H 0.2149 1.1393 -0.0886 0.081 Uiso 1 1 calc R . . . .
C3 C 0.1967(3) 1.2889(3) 0.0255(2) 0.0766(7) Uani 1 1 d . . . . .
H3 H 0.1776 1.3934 -0.0181 0.092 Uiso 1 1 calc R . . . .
C4 C 0.2004(3) 1.2943(3) 0.12936(18) 0.0668(6) Uani 1 1 d . . . . .
H4 H 0.1823 1.3990 0.1561 0.080 Uiso 1 1 calc R . . . .
C5 C 0.2324(2) 1.1367(2) 0.19278(16) 0.0517(5) Uani 1 1 d . . . . .
C6 C 0.2601(2) 0.9829(2) 0.15041(15) 0.0481(5) Uani 1 1 d . . . . .
C7 C 0.2833(2) 0.8322(2) 0.23746(14) 0.0443(4) Uani 1 1 d . . . . .
C8 C 0.3328(2) 0.9302(2) 0.32552(15) 0.0466(5) Uani 1 1 d . . . . .
H8 H 0.4609 0.9424 0.3174 0.056 Uiso 1 1 calc R . . . .
C9 C 0.2938(2) 0.8573(2) 0.43569(14) 0.0443(4) Uani 1 1 d . . . . .
C10 C 0.2439(2) 0.9736(2) 0.50636(15) 0.0481(5) Uani 1 1 d . . . . .
C11 C 0.2082(3) 0.9065(3) 0.60811(16) 0.0572(5) Uani 1 1 d . . . . .
H11 H 0.1754 0.9824 0.6560 0.069 Uiso 1 1 calc R . . . .
C12 C 0.2204(3) 0.7302(3) 0.63970(15) 0.0580(5) Uani 1 1 d . . . . .
H12 H 0.1946 0.6882 0.7081 0.070 Uiso 1 1 calc R . . . .
C13 C 0.2707(3) 0.6163(2) 0.57001(15) 0.0548(5) Uani 1 1 d . . . . .
H13 H 0.2791 0.4972 0.5911 0.066 Uiso 1 1 calc R . . . .
C14 C 0.3085(2) 0.6798(2) 0.46890(15) 0.0499(5) Uani 1 1 d . . . . .
H14 H 0.3445 0.6027 0.4222 0.060 Uiso 1 1 calc R . . . .
C15 C 0.2750(3) 1.2278(2) 0.36418(17) 0.0621(6) Uani 1 1 d . . . . .
H15A H 0.2107 1.3405 0.3414 0.075 Uiso 1 1 calc R . . . .
H15B H 0.4020 1.2392 0.3586 0.075 Uiso 1 1 calc R . . . .
C16 C 0.2205(3) 1.1680(2) 0.47485(16) 0.0587(5) Uani 1 1 d . . . . .
H16A H 0.2901 1.2206 0.5191 0.070 Uiso 1 1 calc R . . . .
H16B H 0.0957 1.2105 0.4864 0.070 Uiso 1 1 calc R . . . .
C17 C 0.4260(3) 0.6934(2) 0.21687(14) 0.0506(5) Uani 1 1 d . . . . .
C18 C 0.1119(3) 0.7558(2) 0.25976(14) 0.0488(5) Uani 1 1 d . . . . .
C19 C 0.2786(3) 0.8075(3) -0.09127(16) 0.0786(7) Uani 1 1 d . . . . .
H19A H 0.3695 0.8737 -0.1253 0.118 Uiso 1 1 calc GR . . . .
H19B H 0.1647 0.8531 -0.1190 0.118 Uiso 1 1 calc GR . . . .
H19C H 0.3056 0.6883 -0.1019 0.118 Uiso 1 1 calc GR . . . .
N1 N 0.5371(3) 0.5867(2) 0.20323(14) 0.0708(5) Uani 1 1 d . . . . .
N2 N -0.0207(2) 0.7010(2) 0.27467(15) 0.0719(5) Uani 1 1 d . . . . .
N3 N 0.2349(2) 1.10235(17) 0.29948(13) 0.0509(4) Uani 1 1 d . . . . .
O1 O 0.2726(2) 0.81868(18) 0.01620(10) 0.0646(4) Uani 1 1 d . . . . .

loop_
_atom_site_aniso_label
_atom_site_aniso_U_11
_atom_site_aniso_U_22
_atom_site_aniso_U_33
_atom_site_aniso_U_23
_atom_site_aniso_U_13
_atom_site_aniso_U_12
C1 0.0476(11) 0.0582(12) 0.0561(12) -0.0009(10) 0.0036(9) -0.0079(9)
C2 0.0675(14) 0.0716(14) 0.0587(14) 0.0107(12) 0.0020(11) -0.0115(11)
C3 0.0800(16) 0.0568(14) 0.0835(18) 0.0194(13) 0.0004(14) -0.0066(12)
C4 0.0725(15) 0.0436(11) 0.0800(17) 0.0044(11) 0.0026(12) -0.0082(10)
C5 0.0457(11) 0.0439(10) 0.0636(13) 0.0001(9) 0.0044(9) -0.0089(8)
C6 0.0464(10) 0.0428(10) 0.0532(11) -0.0005(9) 0.0021(9) -0.0069(8)
C7 0.0475(10) 0.0383(9) 0.0465(11) -0.0062(8) 0.0035(8) -0.0051(8)
C8 0.0407(10) 0.0399(9) 0.0606(12) -0.0110(8) -0.0008(8) -0.0065(7)
C9 0.0388(9) 0.0451(10) 0.0506(11) -0.0122(8) -0.0024(8) -0.0043(8)
C10 0.0384(9) 0.0497(10) 0.0589(12) -0.0170(9) -0.0088(9) -0.0019(8)
C11 0.0532(12) 0.0658(13) 0.0556(13) -0.0246(10) -0.0067(9) 0.0025(10)
C12 0.0570(12) 0.0687(13) 0.0479(12) -0.0107(10) -0.0050(10) -0.0006(10)
C13 0.0592(12) 0.0503(11) 0.0535(12) -0.0051(9) -0.0060(10) -0.0017(9)
C14 0.0551(11) 0.0461(10) 0.0490(11) -0.0127(9) -0.0027(9) -0.0008(8)
C15 0.0601(13) 0.0426(10) 0.0880(17) -0.0190(10) -0.0047(12) -0.0108(9)
C16 0.0573(12) 0.0514(11) 0.0728(14) -0.0265(10) -0.0122(11) -0.0025(9)
C17 0.0572(12) 0.0463(10) 0.0470(11) -0.0058(9) 0.0027(9) -0.0040(9)
C18 0.0556(12) 0.0454(10) 0.0463(11) -0.0076(8) 0.0010(9) -0.0092(9)
C19 0.0833(17) 0.1023(18) 0.0522(14) -0.0158(13) 0.0090(12) -0.0177(14)
N1 0.0775(13) 0.0631(11) 0.0652(12) -0.0088(9) 0.0033(10) 0.0147(10)
N2 0.0678(12) 0.0755(12) 0.0770(14) -0.0115(10) 0.0027(10) -0.0290(10)
N3 0.0560(10) 0.0358(8) 0.0612(11) -0.0089(7) -0.0008(8) -0.0048(7)
O1 0.0777(10) 0.0671(9) 0.0484(8) -0.0088(7) 0.0005(7) -0.0065(7)

loop_
_atom_type_symbol
_atom_type_description
_atom_type_scat_dispersion_real
_atom_type_scat_dispersion_imag
_atom_type_scat_source
C C 0.0181 0.0091 'International Tables Vol C Tables 4.2.6.8 and 6.1.1.4'
H H 0.0000 0.0000 'International Tables Vol C Tables 4.2.6.8 and 6.1.1.4'
N N 0.0311 0.0180 'International Tables Vol C Tables 4.2.6.8 and 6.1.1.4'
O O 0.0492 0.0322 'International Tables Vol C Tables 4.2.6.8 and 6.1.1.4'

loop_
_geom_angle_atom_site_label_1
_geom_angle_atom_site_label_2
_geom_angle_atom_site_label_3
_geom_angle
_geom_angle_site_symmetry_1
_geom_angle_site_symmetry_3
_geom_angle_publ_flag
C6 C1 C2 117.7(2) . . ?
O1 C1 C2 126.4(2) . . ?
O1 C1 C6 115.95(17) . . ?
C1 C2 H2 120.5 . . ?
C3 C2 C1 119.1(2) . . ?
C3 C2 H2 120.5 . . ?
C2 C3 H3 118.2 . . ?
C4 C3 C2 123.6(2) . . ?
C4 C3 H3 118.2 . . ?
C3 C4 H4 121.4 . . ?
C3 C4 C5 117.2(2) . . ?
C5 C4 H4 121.4 . . ?
C4 C5 N3 129.67(19) . . ?
C6 C5 C4 119.9(2) . . ?
C6 C5 N3 110.33(16) . . ?
C1 C6 C5 122.43(18) . . ?
C1 C6 C7 128.89(17) . . ?
C5 C6 C7 108.46(17) . . ?
C6 C7 C8 100.03(14) . . ?
C17 C7 C6 114.16(15) . . ?
C17 C7 C8 111.39(15) . . ?
C17 C7 C18 108.89(15) . . ?
C18 C7 C6 109.55(15) . . ?
C18 C7 C8 112.68(15) . . ?
C7 C8 H8 107.8 . . ?
C9 C8 C7 119.37(14) . . ?
C9 C8 H8 107.8 . . ?
N3 C8 C7 102.27(15) . . ?
N3 C8 H8 107.8 . . ?
N3 C8 C9 111.11(14) . . ?
C10 C9 C8 118.28(16) . . ?
C14 C9 C8 122.12(15) . . ?
C14 C9 C10 119.59(18) . . ?
C9 C10 C16 122.28(18) . . ?
C11 C10 C9 118.34(17) . . ?
C11 C10 C16 119.32(17) . . ?
C10 C11 H11 119.3 . . ?
C12 C11 C10 121.48(18) . . ?
C12 C11 H11 119.3 . . ?
C11 C12 H12 120.0 . . ?
C13 C12 C11 119.95(19) . . ?
C13 C12 H12 120.0 . . ?
C12 C13 H13 120.2 . . ?
C12 C13 C14 119.62(18) . . ?
C14 C13 H13 120.2 . . ?
C9 C14 H14 119.5 . . ?
C13 C14 C9 121.00(17) . . ?
C13 C14 H14 119.5 . . ?
H15A C15 H15B 108.2 . . ?
C16 C15 H15A 109.7 . . ?
C16 C15 H15B 109.7 . . ?
N3 C15 H15A 109.7 . . ?
N3 C15 H15B 109.7 . . ?
N3 C15 C16 109.69(15) . . ?
C10 C16 C15 115.03(16) . . ?
C10 C16 H16A 108.5 . . ?
C10 C16 H16B 108.5 . . ?
C15 C16 H16A 108.5 . . ?
C15 C16 H16B 108.5 . . ?
H16A C16 H16B 107.5 . . ?
N1 C17 C7 178.4(2) . . ?
N2 C18 C7 178.1(2) . . ?
H19A C19 H19B 109.5 . . ?
H19A C19 H19C 109.5 . . ?
H19B C19 H19C 109.5 . . ?
O1 C19 H19A 109.5 . . ?
O1 C19 H19B 109.5 . . ?
O1 C19 H19C 109.5 . . ?
C5 N3 C8 107.28(14) . . ?
C5 N3 C15 123.53(15) . . ?
C15 N3 C8 113.42(16) . . ?
C1 O1 C19 118.08(16) . . ?

loop_
_geom_bond_atom_site_label_1
_geom_bond_atom_site_label_2
_geom_bond_distance
_geom_bond_site_symmetry_2
_geom_bond_publ_flag
C1 C2 1.395(3) . ?
C1 C6 1.385(3) . ?
C1 O1 1.353(2) . ?
C2 H2 0.9300 . ?
C2 C3 1.385(3) . ?
C3 H3 0.9300 . ?
C3 C4 1.376(3) . ?
C4 H4 0.9300 . ?
C4 C5 1.390(3) . ?
C5 C6 1.387(2) . ?
C5 N3 1.392(2) . ?
C6 C7 1.523(2) . ?
C7 C8 1.564(2) . ?
C7 C17 1.477(2) . ?
C7 C18 1.485(2) . ?
C8 H8 0.9800 . ?
C8 C9 1.505(2) . ?
C8 N3 1.462(2) . ?
C9 C10 1.399(2) . ?
C9 C14 1.389(2) . ?
C10 C11 1.389(3) . ?
C10 C16 1.511(2) . ?
C11 H11 0.9300 . ?
C11 C12 1.377(3) . ?
C12 H12 0.9300 . ?
C12 C13 1.377(3) . ?
C13 H13 0.9300 . ?
C13 C14 1.378(3) . ?
C14 H14 0.9300 . ?
C15 H15A 0.9700 . ?
C15 H15B 0.9700 . ?
C15 C16 1.513(3) . ?
C15 N3 1.458(2) . ?
C16 H16A 0.9700 . ?
C16 H16B 0.9700 . ?
C17 N1 1.136(2) . ?
C18 N2 1.131(2) . ?
C19 H19A 0.9600 . ?
C19 H19B 0.9600 . ?
C19 H19C 0.9600 . ?
C19 O1 1.427(2) . ?

loop_
_geom_torsion_atom_site_label_1
_geom_torsion_atom_site_label_2
_geom_torsion_atom_site_label_3
_geom_torsion_atom_site_label_4
_geom_torsion
_geom_torsion_site_symmetry_1
_geom_torsion_site_symmetry_2
_geom_torsion_site_symmetry_3
_geom_torsion_site_symmetry_4
_geom_torsion_publ_flag
C1 C2 C3 C4 -0.7(4) . . . . ?
C1 C6 C7 C8 165.69(19) . . . . ?
C1 C6 C7 C17 46.7(3) . . . . ?
C1 C6 C7 C18 -75.7(2) . . . . ?
C2 C1 C6 C5 2.9(3) . . . . ?
C2 C1 C6 C7 176.85(18) . . . . ?
C2 C1 O1 C19 5.0(3) . . . . ?
C2 C3 C4 C5 1.1(4) . . . . ?
C3 C4 C5 C6 0.4(3) . . . . ?
C3 C4 C5 N3 -176.5(2) . . . . ?
C4 C5 C6 C1 -2.5(3) . . . . ?
C4 C5 C6 C7 -177.54(17) . . . . ?
C4 C5 N3 C8 -160.9(2) . . . . ?
C4 C5 N3 C15 -26.0(3) . . . . ?
C5 C6 C7 C8 -19.70(18) . . . . ?
C5 C6 C7 C17 -138.73(17) . . . . ?
C5 C6 C7 C18 98.87(18) . . . . ?
C6 C1 C2 C3 -1.3(3) . . . . ?
C6 C1 O1 C19 -174.97(18) . . . . ?
C6 C5 N3 C8 21.9(2) . . . . ?
C6 C5 N3 C15 156.79(17) . . . . ?
C6 C7 C8 C9 154.17(15) . . . . ?
C6 C7 C8 N3 31.13(16) . . . . ?
C7 C8 C9 C10 -145.50(16) . . . . ?
C7 C8 C9 C14 35.5(2) . . . . ?
C7 C8 N3 C5 -33.36(17) . . . . ?
C7 C8 N3 C15 -173.28(15) . . . . ?
C8 C9 C10 C11 -179.86(16) . . . . ?
C8 C9 C10 C16 2.7(3) . . . . ?
C8 C9 C14 C13 -179.48(17) . . . . ?
C9 C8 N3 C5 -161.82(15) . . . . ?
C9 C8 N3 C15 58.26(19) . . . . ?
C9 C10 C11 C12 -0.3(3) . . . . ?
C9 C10 C16 C15 -6.6(3) . . . . ?
C10 C9 C14 C13 1.5(3) . . . . ?
C10 C11 C12 C13 0.7(3) . . . . ?
C11 C10 C16 C15 175.96(17) . . . . ?
C11 C12 C13 C14 0.0(3) . . . . ?
C12 C13 C14 C9 -1.1(3) . . . . ?
C14 C9 C10 C11 -0.8(3) . . . . ?
C14 C9 C10 C16 -178.27(17) . . . . ?
C16 C10 C11 C12 177.24(18) . . . . ?
C16 C15 N3 C5 165.49(17) . . . . ?
C16 C15 N3 C8 -62.0(2) . . . . ?
C17 C7 C8 C9 -84.79(19) . . . . ?
C17 C7 C8 N3 152.17(14) . . . . ?
C18 C7 C8 C9 37.9(2) . . . . ?
C18 C7 C8 N3 -85.11(17) . . . . ?
N3 C5 C6 C1 174.98(17) . . . . ?
N3 C5 C6 C7 0.0(2) . . . . ?
N3 C8 C9 C10 -26.9(2) . . . . ?
N3 C8 C9 C14 154.09(16) . . . . ?
N3 C15 C16 C10 34.4(2) . . . . ?
O1 C1 C2 C3 178.73(19) . . . . ?
O1 C1 C6 C5 -177.12(16) . . . . ?
O1 C1 C6 C7 -3.2(3) . . . . ?
